data_2108767
loop_
_publ_author_name
'Liu, Yunzhang'
'Chen, Lizhen'
'Wang, Jianlong'
'Chen, Jun'
'Wang, Jingqi'
'Pan, Hongxia'

_publ_section_title
;
 The crystal structure and thermal decomposition kinetics of
 <i>cis</i>-hexanitrostilbene
;
_journal_coeditor_code RA5090SUP1
_journal_issue 1
_journal_name_full 'Acta Crystallographica Section B'
_journal_page_first
;
;
_journal_paper_doi 10.1107/S2052520620015371
_journal_volume 77
_journal_year 2021
_chemical_formula_moiety 'C14 H6 N6 O12'
_chemical_formula_sum 'C14 H6 N6 O12'
_chemical_formula_weight 450.25
_space_group_crystal_system monoclinic
_space_group_IT_number 15
_space_group_name_Hall '-C 2yc'
_space_group_name_H-M_alt 'C 1 2/c 1'
_atom_sites_solution_hydrogens geom
_atom_sites_solution_primary dual
_audit_creation_date 2020-11-03
_audit_creation_method
;
Olex2 1.2
(compiled 2018.05.29 svn.r3508 for OlexSys, GUI svn.r5506)
;
_cell_angle_alpha 90
_cell_angle_beta 129.0870(10)
_cell_angle_gamma 90
_cell_formula_units_Z 8
_cell_length_a 21.2210(6)
_cell_length_b 10.3080(3)
_cell_length_c 19.4134(5)
_cell_measurement_reflns_used 6085
_cell_measurement_temperature 170
_cell_measurement_theta_max 26.317
_cell_measurement_theta_min 2.235
_cell_volume 3296.17(17)
_computing_cell_refinement 'SAINT V8.38A (?, 2016)'
_computing_data_reduction 'SAINT V8.38A (?, 2016)'
_computing_molecular_graphics 'Olex2 (Dolomanov et al., 2009)'
_computing_publication_material 'Olex2 (Dolomanov et al., 2009)'
_computing_structure_refinement 'ShelXL (Sheldrick, 2015)'
_computing_structure_solution 'ShelXT (Sheldrick, 2015)'
_diffrn_ambient_temperature 170.0
_diffrn_measured_fraction_theta_full 0.995
_diffrn_measured_fraction_theta_max 0.991
_diffrn_measurement_device_type 'D8 VENTURE '
_diffrn_radiation_type MoK\a
_diffrn_radiation_wavelength 0.71073
_diffrn_reflns_av_R_equivalents 0.0880
_diffrn_reflns_av_unetI/netI 0.0476
_diffrn_reflns_Laue_measured_fraction_full 0.995
_diffrn_reflns_Laue_measured_fraction_max 0.991
_diffrn_reflns_limit_h_max 26
_diffrn_reflns_limit_h_min -26
_diffrn_reflns_limit_k_max 12
_diffrn_reflns_limit_k_min -12
_diffrn_reflns_limit_l_max 24
_diffrn_reflns_limit_l_min -24
_diffrn_reflns_number 17600
_diffrn_reflns_point_group_measured_fraction_full 0.995
_diffrn_reflns_point_group_measured_fraction_max 0.991
_diffrn_reflns_theta_full 25.242
_diffrn_reflns_theta_max 26.471
_diffrn_reflns_theta_min 2.234
_exptl_absorpt_coefficient_mu 0.163
_exptl_absorpt_correction_T_max 0.7454
_exptl_absorpt_correction_T_min 0.7013
_exptl_absorpt_correction_type multi-scan
_exptl_absorpt_process_details
'SADABS-2016/2 (Bruker,2016/2) was used for absorption correction. wR2(int) was 0.0842 before and 0.0479 after correction. The Ratio of minimum to maximum transmission is 0.9408. The \l/2 correction factor is Not present.'
_exptl_crystal_colour colourless
_exptl_crystal_colour_primary colourless
_exptl_crystal_density_diffrn 1.815
_exptl_crystal_description block
_exptl_crystal_F_000 1824
_exptl_crystal_size_max 0.15
_exptl_crystal_size_mid 0.08
_exptl_crystal_size_min 0.05
_refine_diff_density_max 0.292
_refine_diff_density_min -0.282
_refine_diff_density_rms 0.058
_refine_ls_extinction_method none
_refine_ls_goodness_of_fit_ref 1.058
_refine_ls_hydrogen_treatment constr
_refine_ls_matrix_type full
_refine_ls_number_parameters 298
_refine_ls_number_reflns 3373
_refine_ls_number_restraints 301
_refine_ls_restrained_S_all 1.013
_refine_ls_R_factor_all 0.0567
_refine_ls_R_factor_gt 0.0426
_refine_ls_shift/su_max 0.001
_refine_ls_shift/su_mean 0.000
_refine_ls_structure_factor_coef Fsqd
_refine_ls_weighting_details 'w=1/[\s^2^(Fo^2^)+(0.0482P)^2^+3.4414P] where P=(Fo^2^+2Fc^2^)/3'
_refine_ls_weighting_scheme calc
_refine_ls_wR_factor_gt 0.1043
_refine_ls_wR_factor_ref 0.1154
_reflns_Friedel_coverage 0.000
_reflns_number_gt 2698
_reflns_number_total 3373
_reflns_threshold_expression 'I > 2\s(I)'
_cod_data_source_file ra5090sup1.cif
_cod_data_source_block cis-HNS
_cod_original_cell_volume 3296.17(16)
_cod_database_code 2108767
_shelx_shelxl_version_number 2018/3
_shelx_space_group_comment
;
The symmetry employed for this shelxl refinement is uniquely defined
by the following loop, which should always be used as a source of
symmetry information in preference to the above space-group names.
They are only intended as comments.
;
_shelx_estimated_absorpt_t_max 0.992
_shelx_estimated_absorpt_t_min 0.976
_olex2_refinement_description
;
1. Fixed Uiso
 At 1.2 times of:
  All C(H) groups
2. Restrained distances
 O3-N2 \\sim O0AA-N2
 with sigma of 0.02
 O0AA-N2 \\sim O3-N2
 with sigma of 0.02
3. Rigid bond restraints
 All non-hydrogen atoms
 with sigma for 1-2 distances of 0.01 and sigma for 1-3 distances of 0.01
4. Uiso/Uaniso restraints and constraints
All non-hydrogen atoms have similar U: within 2A with sigma of 0.04 and sigma
for terminal atoms of 0.08
Uanis(O0AA) \\sim Ueq: with sigma of 0.005 and sigma for terminal atoms of 0.01
5. Others
 Fixed Sof: O3(0.75) O0AA(0.25)
6.a Aromatic/amide H refined with riding coordinates:
 C11(H11), C13(H13), C8(H8), C4(H4), C7(H7), C2(H2)
;
_olex2_submission_special_instructions 'No special instructions were received'

loop_
_space_group_symop_operation_xyz
'x, y, z'
'-x, y, -z+1/2'
'x+1/2, y+1/2, z'
'-x+1/2, y+1/2, -z+1/2'
'-x, -y, -z'
'x, -y, z-1/2'
'-x+1/2, -y+1/2, -z'
'x+1/2, -y+1/2, z-1/2'

loop_
_atom_site_label
_atom_site_type_symbol
_atom_site_fract_x
_atom_site_fract_y
_atom_site_fract_z
_atom_site_U_iso_or_equiv
_atom_site_adp_type
_atom_site_occupancy
_atom_site_site_symmetry_order
_atom_site_calc_flag
_atom_site_refinement_flags_posn
_atom_site_refinement_flags_adp
_atom_site_refinement_flags_occupancy
_atom_site_disorder_assembly
_atom_site_disorder_group
O6 O 0.75656(9) 0.74827(14) 0.40818(9) 0.0324(3) Uani 1 1 d . U . . .
O4 O 0.93226(9) 0.79655(13) 0.53960(9) 0.0317(3) Uani 1 1 d . U . . .
O7 O 0.91740(9) 0.33299(16) 0.39913(10) 0.0365(4) Uani 1 1 d . U . . .
O11 O 0.46780(9) 0.41969(15) 0.14686(10) 0.0353(4) Uani 1 1 d . U . . .
O10 O 0.72633(10) 0.53469(14) 0.09454(9) 0.0334(4) Uani 1 1 d . U . . .
O12 O 0.47955(9) 0.37459(15) 0.04638(9) 0.0361(4) Uani 1 1 d . U . . .
O8 O 0.79229(9) 0.29173(14) 0.34001(9) 0.0341(4) Uani 1 1 d . U . . .
O9 O 0.82602(9) 0.45615(16) 0.22315(10) 0.0362(4) Uani 1 1 d . U . . .
O1 O 0.83129(11) 0.21228(16) 0.62521(12) 0.0465(4) Uani 1 1 d . U . . .
O2 O 0.92088(11) 0.33393(18) 0.73719(11) 0.0474(5) Uani 1 1 d . U . . .
O5 O 0.70945(11) 0.58492(17) 0.43374(10) 0.0442(4) Uani 1 1 d . U . . .
N4 N 0.50520(10) 0.42001(15) 0.11851(11) 0.0247(4) Uani 1 1 d . U . . .
N6 N 0.85907(10) 0.33946(15) 0.39724(10) 0.0243(4) Uani 1 1 d . U . . .
N5 N 0.75780(10) 0.50229(15) 0.17035(11) 0.0241(4) Uani 1 1 d . U . . .
N2 N 0.93302(10) 0.72497(16) 0.58937(10) 0.0286(4) Uani 1 1 d D U . . .
N3 N 0.72232(10) 0.64347(16) 0.38901(10) 0.0249(4) Uani 1 1 d . U . . .
N1 N 0.87753(12) 0.30498(18) 0.65845(13) 0.0344(4) Uani 1 1 d . U . . .
C11 C 0.61741(11) 0.52981(17) 0.25466(12) 0.0205(4) Uani 1 1 d . U . . .
H11 H 0.586001 0.532172 0.274032 0.025 Uiso 1 1 calc R . . . .
C12 C 0.58702(11) 0.47618(17) 0.17417(12) 0.0207(4) Uani 1 1 d . U . . .
C13 C 0.63158(11) 0.47012(17) 0.14458(12) 0.0210(4) Uani 1 1 d . U . . .
H13 H 0.609220 0.435334 0.088014 0.025 Uiso 1 1 calc R . . . .
C9 C 0.74601(11) 0.57442(16) 0.28371(11) 0.0180(4) Uani 1 1 d . U . . .
O3 O 0.9443(2) 0.7628(4) 0.6570(2) 0.0451(9) Uani 0.75 1 d D U P A 1
C8 C 0.82967(11) 0.62663(17) 0.33614(11) 0.0198(4) Uani 1 1 d . U . . .
H8 H 0.840302 0.676894 0.303456 0.024 Uiso 1 1 calc R . . . .
C4 C 0.86181(11) 0.32986(19) 0.52342(12) 0.0241(4) Uani 1 1 d . U . . .
H4 H 0.843144 0.242830 0.507686 0.029 Uiso 1 1 calc R . . . .
C1 C 0.91002(11) 0.58709(18) 0.56482(12) 0.0216(4) Uani 1 1 d . U . . .
C7 C 0.89197(11) 0.61363(17) 0.42198(11) 0.0202(4) Uani 1 1 d . U . . .
H7 H 0.940985 0.656821 0.443962 0.024 Uiso 1 1 calc R . . . .
C6 C 0.89143(10) 0.53722(18) 0.48651(11) 0.0198(4) Uani 1 1 d . U . . .
C14 C 0.70953(11) 0.51666(17) 0.20068(11) 0.0193(4) Uani 1 1 d . U . . .
C10 C 0.69528(11) 0.58025(17) 0.30650(11) 0.0193(4) Uani 1 1 d . U . . .
C5 C 0.87004(11) 0.40667(18) 0.47128(12) 0.0212(4) Uani 1 1 d . U . . .
C3 C 0.88205(12) 0.38592(19) 0.59942(13) 0.0259(4) Uani 1 1 d . U . . .
C2 C 0.90706(12) 0.51313(19) 0.62216(12) 0.0255(4) Uani 1 1 d . U . . .
H2 H 0.921819 0.548945 0.675650 0.031 Uiso 1 1 calc R . . . .
O0AA O 0.9790(6) 0.7473(12) 0.6695(6) 0.041(3) Uani 0.25 1 d D U P A 2

loop_
_atom_site_aniso_label
_atom_site_aniso_U_11
_atom_site_aniso_U_22
_atom_site_aniso_U_33
_atom_site_aniso_U_23
_atom_site_aniso_U_13
_atom_site_aniso_U_12
O6 0.0381(8) 0.0240(7) 0.0343(8) -0.0083(6) 0.0224(7) -0.0032(6)
O4 0.0421(9) 0.0257(7) 0.0292(7) -0.0019(6) 0.0234(7) -0.0052(6)
O7 0.0318(8) 0.0469(9) 0.0353(8) -0.0007(7) 0.0232(7) 0.0099(7)
O11 0.0278(8) 0.0429(9) 0.0433(9) -0.0095(7) 0.0264(7) -0.0099(6)
O10 0.0515(10) 0.0333(8) 0.0302(8) 0.0008(6) 0.0328(8) -0.0017(7)
O12 0.0286(8) 0.0453(9) 0.0297(8) -0.0141(7) 0.0162(7) -0.0136(7)
O8 0.0333(8) 0.0267(7) 0.0316(8) -0.0080(6) 0.0154(7) -0.0083(6)
O9 0.0230(8) 0.0547(10) 0.0340(8) -0.0104(7) 0.0195(7) -0.0040(7)
O1 0.0479(10) 0.0393(9) 0.0728(12) 0.0213(8) 0.0478(10) 0.0085(8)
O2 0.0672(12) 0.0524(10) 0.0434(10) 0.0196(8) 0.0447(10) 0.0200(9)
O5 0.0562(11) 0.0589(11) 0.0342(8) -0.0094(8) 0.0364(8) -0.0159(9)
N4 0.0220(8) 0.0239(8) 0.0277(8) -0.0016(7) 0.0154(7) -0.0021(7)
N6 0.0268(9) 0.0190(8) 0.0256(8) 0.0016(6) 0.0157(7) 0.0038(7)
N5 0.0297(9) 0.0242(8) 0.0263(8) -0.0076(7) 0.0214(8) -0.0077(7)
N2 0.0310(9) 0.0304(9) 0.0194(8) -0.0043(7) 0.0135(7) -0.0026(7)
N3 0.0259(8) 0.0289(9) 0.0234(8) -0.0032(7) 0.0172(7) 0.0010(7)
N1 0.0398(10) 0.0353(10) 0.0472(11) 0.0184(9) 0.0365(10) 0.0182(9)
C11 0.0224(9) 0.0194(9) 0.0243(9) 0.0019(7) 0.0168(8) 0.0017(7)
C12 0.0192(9) 0.0189(9) 0.0216(9) 0.0015(7) 0.0117(8) -0.0009(7)
C13 0.0235(9) 0.0192(9) 0.0181(9) -0.0001(7) 0.0121(8) -0.0020(7)
C9 0.0205(9) 0.0157(8) 0.0183(8) 0.0028(7) 0.0124(7) 0.0003(7)
O3 0.066(2) 0.0404(16) 0.0294(15) -0.0113(12) 0.0304(18) -0.0062(19)
C8 0.0246(9) 0.0183(8) 0.0220(9) -0.0021(7) 0.0174(8) -0.0050(7)
C4 0.0193(9) 0.0217(9) 0.0317(10) 0.0049(8) 0.0163(8) 0.0042(7)
C1 0.0195(9) 0.0233(9) 0.0203(9) 0.0002(7) 0.0118(8) 0.0004(7)
C7 0.0210(9) 0.0209(9) 0.0215(9) -0.0035(7) 0.0147(8) -0.0040(7)
C6 0.0148(8) 0.0243(9) 0.0191(8) 0.0009(7) 0.0101(7) 0.0018(7)
C14 0.0242(9) 0.0187(9) 0.0206(9) 0.0002(7) 0.0168(8) -0.0014(7)
C10 0.0231(9) 0.0170(8) 0.0172(8) 0.0011(7) 0.0124(8) 0.0018(7)
C5 0.0182(9) 0.0240(9) 0.0210(9) 0.0002(7) 0.0122(7) 0.0029(7)
C3 0.0254(10) 0.0301(10) 0.0312(10) 0.0115(8) 0.0222(9) 0.0100(8)
C2 0.0241(10) 0.0321(10) 0.0213(9) 0.0039(8) 0.0148(8) 0.0072(8)
O0AA 0.058(6) 0.036(5) 0.022(3) -0.011(3) 0.022(4) -0.014(5)

loop_
_atom_type_symbol
_atom_type_description
_atom_type_scat_dispersion_real
_atom_type_scat_dispersion_imag
_atom_type_scat_source
C C 0.0033 0.0016 'International Tables Vol C Tables 4.2.6.8 and 6.1.1.4'
H H 0.0000 0.0000 'International Tables Vol C Tables 4.2.6.8 and 6.1.1.4'
N N 0.0061 0.0033 'International Tables Vol C Tables 4.2.6.8 and 6.1.1.4'
O O 0.0106 0.0060 'International Tables Vol C Tables 4.2.6.8 and 6.1.1.4'

loop_
_geom_angle_atom_site_label_1
_geom_angle_atom_site_label_2
_geom_angle_atom_site_label_3
_geom_angle
_geom_angle_site_symmetry_1
_geom_angle_site_symmetry_3
_geom_angle_publ_flag
O11 N4 O12 124.49(16) . . ?
O11 N4 C12 118.30(15) . . ?
O12 N4 C12 117.20(15) . . ?
O7 N6 O8 125.36(16) . . ?
O7 N6 C5 117.61(15) . . ?
O8 N6 C5 117.00(15) . . ?
O10 N5 O9 125.16(16) . . ?
O10 N5 C14 117.68(16) . . ?
O9 N5 C14 117.14(15) . . ?
O4 N2 O3 123.5(3) . . ?
O4 N2 C1 119.57(15) . . ?
O4 N2 O0AA 119.9(6) . . ?
O3 N2 C1 116.6(3) . . ?
O0AA N2 C1 115.1(6) . . ?
O6 N3 C10 118.21(15) . . ?
O5 N3 O6 125.23(16) . . ?
O5 N3 C10 116.55(16) . . ?
O1 N1 O2 124.80(18) . . ?
O1 N1 C3 117.25(19) . . ?
O2 N1 C3 117.94(19) . . ?
C12 C11 H11 121.1 . . ?
C12 C11 C10 117.81(16) . . ?
C10 C11 H11 121.1 . . ?
C11 C12 N4 119.00(16) . . ?
C11 C12 C13 122.43(17) . . ?
C13 C12 N4 118.54(16) . . ?
C12 C13 H13 121.5 . . ?
C14 C13 C12 116.90(16) . . ?
C14 C13 H13 121.5 . . ?
C14 C9 C8 119.73(15) . . ?
C10 C9 C8 126.44(15) . . ?
C10 C9 C14 113.78(16) . . ?
C9 C8 H8 115.2 . . ?
C7 C8 C9 129.67(16) . . ?
C7 C8 H8 115.2 . . ?
C5 C4 H4 121.7 . . ?
C3 C4 H4 121.7 . . ?
C3 C4 C5 116.54(18) . . ?
C6 C1 N2 120.67(16) . . ?
C2 C1 N2 116.30(16) . . ?
C2 C1 C6 123.02(17) . . ?
C8 C7 H7 117.3 . . ?
C8 C7 C6 125.48(17) . . ?
C6 C7 H7 117.3 . . ?
C1 C6 C7 124.89(16) . . ?
C5 C6 C1 114.53(16) . . ?
C5 C6 C7 120.57(16) . . ?
C13 C14 N5 116.17(15) . . ?
C13 C14 C9 125.09(16) . . ?
C9 C14 N5 118.73(16) . . ?
C11 C10 N3 115.19(15) . . ?
C11 C10 C9 123.88(16) . . ?
C9 C10 N3 120.93(16) . . ?
C4 C5 N6 115.45(16) . . ?
C4 C5 C6 125.06(17) . . ?
C6 C5 N6 119.41(16) . . ?
C4 C3 N1 117.90(18) . . ?
C4 C3 C2 122.63(17) . . ?
C2 C3 N1 119.46(18) . . ?
C1 C2 H2 121.0 . . ?
C3 C2 C1 118.05(17) . . ?
C3 C2 H2 121.0 . . ?

loop_
_geom_bond_atom_site_label_1
_geom_bond_atom_site_label_2
_geom_bond_distance
_geom_bond_site_symmetry_2
_geom_bond_publ_flag
O6 N3 1.222(2) . ?
O4 N2 1.208(2) . ?
O7 N6 1.217(2) . ?
O11 N4 1.218(2) . ?
O10 N5 1.218(2) . ?
O12 N4 1.231(2) . ?
O8 N6 1.224(2) . ?
O9 N5 1.225(2) . ?
O1 N1 1.222(3) . ?
O2 N1 1.224(2) . ?
O5 N3 1.221(2) . ?
N4 C12 1.467(2) . ?
N6 C5 1.476(2) . ?
N5 C14 1.476(2) . ?
N2 O3 1.240(4) . ?
N2 C1 1.481(2) . ?
N2 O0AA 1.229(9) . ?
N3 C10 1.470(2) . ?
N1 C3 1.469(2) . ?
C11 H11 0.9500 . ?
C11 C12 1.376(2) . ?
C11 C10 1.384(3) . ?
C12 C13 1.383(3) . ?
C13 H13 0.9500 . ?
C13 C14 1.371(3) . ?
C9 C8 1.483(2) . ?
C9 C14 1.407(2) . ?
C9 C10 1.400(2) . ?
C8 H8 0.9500 . ?
C8 C7 1.328(3) . ?
C4 H4 0.9500 . ?
C4 C5 1.380(3) . ?
C4 C3 1.377(3) . ?
C1 C6 1.405(2) . ?
C1 C2 1.383(3) . ?
C7 H7 0.9500 . ?
C7 C6 1.486(2) . ?
C6 C5 1.391(3) . ?
C3 C2 1.379(3) . ?
C2 H2 0.9500 . ?

_cod_database_fobs_code 2108767
